data_2238436
loop_
_publ_author_name
'Zanzoul, Asmae'
'Essassi, El Mokhtar'
'Pratviel, Genevi\`eve'
'Saadi, Mohamed'
'El Ammari, Lahcen'

_publ_section_title
;
 <i>N</i>'-(3-Sulfanylidene-3,4-dihydroquinoxalin-2-yl)benzohydrazide
 dimethylformamide monosolvate
;
_journal_coeditor_code TK5236
_journal_issue 8
_journal_name_full 'Acta Crystallographica Section E'
_journal_page_first o1268
_journal_paper_doi 10.1107/S1600536813019181
_journal_volume 69
_journal_year 2013
_chemical_formula_iupac 'C15 H12 N4 O S, C3 H7 N O'
_chemical_formula_moiety 'C15 H12 N4 O S, C3 H7 N O'
_chemical_formula_sum 'C18 H19 N5 O2 S'
_chemical_formula_weight 369.44
_chemical_name_systematic
;
<i>N</i>'-(3-Sulfanylidene-3,4-dihydroquinoxalin-2-yl)benzohydrazide
dimethylformamide monosolvate
;
_space_group_IT_number 14
_symmetry_cell_setting monoclinic
_symmetry_space_group_name_Hall '-P 2ybc'
_symmetry_space_group_name_H-M 'P 1 21/c 1'
_atom_sites_solution_hydrogens difmap
_atom_sites_solution_primary direct
_atom_sites_solution_secondary difmap
_audit_creation_method SHELXL-97
_cell_angle_alpha 90.00
_cell_angle_beta 100.882(2)
_cell_angle_gamma 90.00
_cell_formula_units_Z 4
_cell_length_a 10.4053(2)
_cell_length_b 16.8563(5)
_cell_length_c 10.3624(2)
_cell_measurement_reflns_used 4153
_cell_measurement_temperature 180(2)
_cell_measurement_theta_max 27.88
_cell_measurement_theta_min 3.13
_cell_volume 1784.83(7)
_computing_cell_refinement 'CrysAlis RED (Oxford Diffraction, 2012)'
_computing_data_collection 'CrysAlis CCD (Oxford Diffraction, 2012)'
_computing_data_reduction 'CrysAlis RED (Oxford Diffraction, 2012)'
_computing_molecular_graphics 'ORTEP-3 for Windows (Farrugia, 2012)'
_computing_publication_material 'WinGX (Farrugia, 2012) and publCIF (Westrip, 2010)'
_computing_structure_refinement 'SHELXL97 (Sheldrick, 2008)'
_computing_structure_solution 'SIR97 (Altomare <i>et al.</i>, 1999)'
_diffrn_ambient_temperature 180(2)
_diffrn_detector_area_resol_mean 16.1978
_diffrn_measured_fraction_theta_full 0.974
_diffrn_measured_fraction_theta_max 0.974
_diffrn_measurement_device_type 'Oxford Diffraction Xcalibur (Eos, Gemini ultra)'
_diffrn_measurement_method '\w scans'
_diffrn_radiation_monochromator graphite
_diffrn_radiation_type MoK\a
_diffrn_radiation_wavelength 0.71073
_diffrn_reflns_av_R_equivalents 0.0433
_diffrn_reflns_av_sigmaI/netI 0.0434
_diffrn_reflns_limit_h_max 13
_diffrn_reflns_limit_h_min -13
_diffrn_reflns_limit_k_max 21
_diffrn_reflns_limit_k_min -21
_diffrn_reflns_limit_l_max 13
_diffrn_reflns_limit_l_min -13
_diffrn_reflns_number 15848
_diffrn_reflns_theta_full 27.88
_diffrn_reflns_theta_max 27.88
_diffrn_reflns_theta_min 3.13
_exptl_absorpt_coefficient_mu 0.205
_exptl_absorpt_correction_T_max 0.9919
_exptl_absorpt_correction_T_min 0.9602
_exptl_absorpt_correction_type multi-scan
_exptl_absorpt_process_details '(CrysAlis RED; Oxford Diffraction, 2012)'
_exptl_crystal_colour yellow
_exptl_crystal_density_diffrn 1.375
_exptl_crystal_density_method 'not measured'
_exptl_crystal_description plate
_exptl_crystal_F_000 776
_exptl_crystal_size_max 0.20
_exptl_crystal_size_mid 0.12
_exptl_crystal_size_min 0.04
_refine_diff_density_max 0.298
_refine_diff_density_min -0.252
_refine_ls_extinction_method none
_refine_ls_goodness_of_fit_ref 1.030
_refine_ls_hydrogen_treatment constr
_refine_ls_matrix_type full
_refine_ls_number_parameters 235
_refine_ls_number_reflns 4153
_refine_ls_number_restraints 0
_refine_ls_restrained_S_all 1.030
_refine_ls_R_factor_all 0.0716
_refine_ls_R_factor_gt 0.0474
_refine_ls_shift/su_max 0.001
_refine_ls_shift/su_mean 0.000
_refine_ls_structure_factor_coef Fsqd
_refine_ls_weighting_details 'calc w=1/[\s^2^(Fo^2^)+(0.0514P)^2^+0.6570P] where P=(Fo^2^+2Fc^2^)/3'
_refine_ls_weighting_scheme calc
_refine_ls_wR_factor_gt 0.1066
_refine_ls_wR_factor_ref 0.1191
_reflns_number_gt 3090
_reflns_number_total 4153
_reflns_threshold_expression I>2\s(I)
_cod_data_source_file tk5236.cif
_cod_data_source_block I
_cod_original_sg_symbol_H-M 'P 21/c'
_cod_database_code 2238436
_cod_database_fobs_code 2238436

loop_
_symmetry_equiv_pos_as_xyz
'x, y, z'
'-x, y+1/2, -z+1/2'
'-x, -y, -z'
'x, -y-1/2, z-1/2'

loop_
_atom_site_type_symbol
_atom_site_label
_atom_site_fract_x
_atom_site_fract_y
_atom_site_fract_z
_atom_site_U_iso_or_equiv
_atom_site_adp_type
_atom_site_calc_flag
_atom_site_refinement_flags
_atom_site_occupancy
_atom_site_symmetry_multiplicity
C C1 0.90077(17) 0.07517(11) 0.52315(18) 0.0238(4) Uani d . 1 1
C C2 0.97172(18) 0.13196(12) 0.33400(19) 0.0277(4) Uani d . 1 1
C C3 1.0611(2) 0.18006(13) 0.2856(2) 0.0353(5) Uani d . 1 1
H H3 1.1320 0.2040 0.3438 0.042 Uiso calc R 1 1
C C4 1.0448(2) 0.19226(15) 0.1524(2) 0.0451(6) Uani d . 1 1
H H4 1.1046 0.2249 0.1179 0.054 Uiso calc R 1 1
C C5 0.9401(2) 0.15666(16) 0.0673(2) 0.0475(6) Uani d . 1 1
H H5 0.9300 0.1649 -0.0248 0.057 Uiso calc R 1 1
C C6 0.8519(2) 0.11001(15) 0.1155(2) 0.0403(5) Uani d . 1 1
H H6 0.7808 0.0868 0.0565 0.048 Uiso calc R 1 1
C C7 0.86557(18) 0.09631(12) 0.25101(19) 0.0289(4) Uani d . 1 1
C C8 0.79327(17) 0.03925(11) 0.42633(17) 0.0231(4) Uani d . 1 1
C C9 0.64594(16) -0.12910(12) 0.37671(17) 0.0245(4) Uani d . 1 1
C C10 0.53941(17) -0.17643(11) 0.29440(17) 0.0230(4) Uani d . 1 1
C C11 0.40700(17) -0.15997(12) 0.28901(18) 0.0264(4) Uani d . 1 1
H H11 0.3817 -0.1175 0.3391 0.032 Uiso calc R 1 1
C C12 0.31276(19) -0.20563(13) 0.2106(2) 0.0339(5) Uani d . 1 1
H H12 0.2226 -0.1951 0.2083 0.041 Uiso calc R 1 1
C C13 0.3494(2) -0.26669(13) 0.1356(2) 0.0357(5) Uani d . 1 1
H H13 0.2843 -0.2962 0.0787 0.043 Uiso calc R 1 1
C C14 0.4802(2) -0.28490(12) 0.14304(19) 0.0332(5) Uani d . 1 1
H H14 0.5049 -0.3278 0.0934 0.040 Uiso calc R 1 1
C C15 0.57487(19) -0.24034(12) 0.22322(18) 0.0290(4) Uani d . 1 1
H H15 0.6647 -0.2534 0.2298 0.035 Uiso calc R 1 1
C C16 0.5145(2) -0.09973(14) -0.0642(2) 0.0382(5) Uani d . 1 1
H H16A 0.4905 -0.0777 0.0155 0.057 Uiso calc R 1 1
H H16C 0.5032 -0.1575 -0.0649 0.057 Uiso calc R 1 1
H H16B 0.4582 -0.0768 -0.1418 0.057 Uiso calc R 1 1
C C17 0.7469(2) -0.09952(17) 0.0508(2) 0.0474(6) Uani d . 1 1
H H17A 0.8339 -0.0827 0.0381 0.071 Uiso calc R 1 1
H H17B 0.7472 -0.1568 0.0666 0.071 Uiso calc R 1 1
H H17C 0.7246 -0.0716 0.1265 0.071 Uiso calc R 1 1
C C18 0.6865(2) -0.05175(12) -0.17353(19) 0.0314(4) Uani d . 1 1
H H18 0.7771 -0.0417 -0.1684 0.038 Uiso calc R 1 1
N N1 0.98526(15) 0.11775(9) 0.46798(15) 0.0263(4) Uani d . 1 1
H H1 1.0539 0.1380 0.5203 0.032 Uiso calc R 1 1
N N2 0.77741(15) 0.04876(10) 0.29977(15) 0.0277(4) Uani d . 1 1
N N3 0.70812(15) -0.00590(10) 0.47938(15) 0.0306(4) Uani d . 1 1
H H3N 0.7111 -0.0052 0.5648 0.037 Uiso calc R 1 1
N N4 0.61647(15) -0.05320(10) 0.39948(15) 0.0264(4) Uani d . 1 1
H H4N 0.5395 -0.0336 0.3639 0.032 Uiso calc R 1 1
N N5 0.65059(16) -0.08079(10) -0.06642(15) 0.0312(4) Uani d . 1 1
O O1 0.75344(13) -0.15906(9) 0.42053(14) 0.0373(4) Uani d . 1 1
O O2 0.61339(14) -0.03660(9) -0.27891(13) 0.0342(3) Uani d . 1 1
S S1 0.91904(5) 0.06336(3) 0.68523(5) 0.03039(15) Uani d . 1 1

loop_
_atom_site_aniso_label
_atom_site_aniso_U_11
_atom_site_aniso_U_22
_atom_site_aniso_U_33
_atom_site_aniso_U_12
_atom_site_aniso_U_13
_atom_site_aniso_U_23
C1 0.0196(8) 0.0200(9) 0.0310(10) 0.0026(7) 0.0027(7) -0.0020(7)
C2 0.0236(9) 0.0272(10) 0.0317(10) 0.0012(8) 0.0033(8) 0.0048(8)
C3 0.0263(10) 0.0356(12) 0.0422(12) -0.0059(9) 0.0017(9) 0.0084(9)
C4 0.0325(11) 0.0529(15) 0.0495(13) -0.0053(10) 0.0066(10) 0.0223(11)
C5 0.0351(12) 0.0684(18) 0.0373(12) -0.0015(12) 0.0028(10) 0.0218(12)
C6 0.0291(11) 0.0580(15) 0.0308(11) -0.0051(10) -0.0018(9) 0.0078(10)
C7 0.0219(9) 0.0338(11) 0.0306(10) -0.0001(8) 0.0037(8) 0.0043(8)
C8 0.0192(8) 0.0234(10) 0.0256(9) 0.0012(7) 0.0016(7) -0.0026(7)
C9 0.0180(8) 0.0364(11) 0.0193(9) -0.0036(8) 0.0043(7) 0.0022(8)
C10 0.0222(8) 0.0265(10) 0.0197(8) -0.0018(7) 0.0020(7) 0.0027(7)
C11 0.0229(9) 0.0269(10) 0.0290(10) -0.0018(8) 0.0040(8) -0.0027(8)
C12 0.0233(9) 0.0340(12) 0.0411(11) -0.0028(8) -0.0020(8) -0.0018(9)
C13 0.0369(11) 0.0318(12) 0.0340(11) -0.0097(9) -0.0041(9) -0.0025(9)
C14 0.0454(12) 0.0270(11) 0.0274(10) 0.0004(9) 0.0072(9) -0.0033(8)
C15 0.0275(9) 0.0335(11) 0.0262(9) 0.0027(8) 0.0060(8) 0.0025(8)
C16 0.0374(11) 0.0440(13) 0.0349(11) -0.0037(10) 0.0114(9) 0.0034(10)
C17 0.0407(13) 0.0691(17) 0.0308(11) 0.0010(12) 0.0030(10) 0.0126(11)
C18 0.0308(10) 0.0328(11) 0.0312(10) -0.0021(9) 0.0075(8) 0.0017(8)
N1 0.0198(7) 0.0260(9) 0.0312(9) -0.0047(6) 0.0006(6) -0.0010(7)
N2 0.0214(8) 0.0350(10) 0.0260(8) -0.0024(7) 0.0025(6) -0.0003(7)
N3 0.0284(8) 0.0413(10) 0.0213(8) -0.0152(7) 0.0031(7) -0.0067(7)
N4 0.0199(7) 0.0328(9) 0.0246(8) -0.0067(7) -0.0008(6) -0.0023(7)
N5 0.0300(9) 0.0392(10) 0.0241(8) 0.0000(7) 0.0048(7) 0.0041(7)
O1 0.0192(7) 0.0457(9) 0.0432(8) 0.0007(6) -0.0041(6) -0.0027(7)
O2 0.0356(8) 0.0374(8) 0.0286(7) -0.0017(6) 0.0033(6) 0.0069(6)
S1 0.0267(2) 0.0378(3) 0.0253(3) -0.0027(2) 0.00135(19) -0.0026(2)

loop_
_atom_type_symbol
_atom_type_description
_atom_type_scat_dispersion_real
_atom_type_scat_dispersion_imag
_atom_type_scat_source
C C 0.0033 0.0016 'International Tables Vol C Tables 4.2.6.8 and 6.1.1.4'
H H 0.0000 0.0000 'International Tables Vol C Tables 4.2.6.8 and 6.1.1.4'
N N 0.0061 0.0033 'International Tables Vol C Tables 4.2.6.8 and 6.1.1.4'
O O 0.0106 0.0060 'International Tables Vol C Tables 4.2.6.8 and 6.1.1.4'
S S 0.1246 0.1234 'International Tables Vol C Tables 4.2.6.8 and 6.1.1.4'

loop_
_geom_angle_atom_site_label_1
_geom_angle_atom_site_label_2
_geom_angle_atom_site_label_3
_geom_angle
N1 C1 C8 113.62(16)
N1 C1 S1 122.24(13)
C8 C1 S1 124.13(14)
N1 C2 C3 120.68(17)
N1 C2 C7 117.32(17)
C3 C2 C7 122.00(18)
C4 C3 C2 118.92(19)
C4 C3 H3 120.5
C2 C3 H3 120.5
C3 C4 C5 120.2(2)
C3 C4 H4 119.9
C5 C4 H4 119.9
C6 C5 C4 120.7(2)
C6 C5 H5 119.7
C4 C5 H5 119.7
C5 C6 C7 120.7(2)
C5 C6 H6 119.7
C7 C6 H6 119.7
N2 C7 C2 121.65(17)
N2 C7 C6 120.77(17)
C2 C7 C6 117.58(18)
N2 C8 N3 120.54(16)
N2 C8 C1 124.59(17)
N3 C8 C1 114.87(16)
O1 C9 N4 123.04(17)
O1 C9 C10 120.98(18)
N4 C9 C10 115.98(15)
C15 C10 C11 119.35(17)
C15 C10 C9 118.19(16)
C11 C10 C9 122.44(17)
C12 C11 C10 119.86(18)
C12 C11 H11 120.1
C10 C11 H11 120.1
C11 C12 C13 120.21(19)
C11 C12 H12 119.9
C13 C12 H12 119.9
C14 C13 C12 120.34(18)
C14 C13 H13 119.8
C12 C13 H13 119.8
C13 C14 C15 119.64(19)
C13 C14 H14 120.2
C15 C14 H14 120.2
C14 C15 C10 120.48(18)
C14 C15 H15 119.8
C10 C15 H15 119.8
N5 C16 H16A 109.5
N5 C16 H16C 109.5
H16A C16 H16C 109.5
N5 C16 H16B 109.5
H16A C16 H16B 109.5
H16C C16 H16B 109.5
N5 C17 H17A 109.5
N5 C17 H17B 109.5
H17A C17 H17B 109.5
N5 C17 H17C 109.5
H17A C17 H17C 109.5
H17B C17 H17C 109.5
O2 C18 N5 126.27(19)
O2 C18 H18 116.9
N5 C18 H18 116.9
C1 N1 C2 124.49(15)
C1 N1 H1 117.8
C2 N1 H1 117.8
C8 N2 C7 118.23(16)
C8 N3 N4 120.40(15)
C8 N3 H3N 119.8
N4 N3 H3N 119.8
C9 N4 N3 119.73(15)
C9 N4 H4N 120.1
N3 N4 H4N 120.1
C18 N5 C17 121.23(17)
C18 N5 C16 121.41(17)
C17 N5 C16 117.25(17)

loop_
_geom_bond_atom_site_label_1
_geom_bond_atom_site_label_2
_geom_bond_distance
C1 N1 1.343(2)
C1 C8 1.483(2)
C1 S1 1.6661(19)
C2 N1 1.390(2)
C2 C3 1.396(3)
C2 C7 1.401(3)
C3 C4 1.374(3)
C3 H3 0.9500
C4 C5 1.401(3)
C4 H4 0.9500
C5 C6 1.372(3)
C5 H5 0.9500
C6 C7 1.404(3)
C6 H6 0.9500
C7 N2 1.384(2)
C8 N2 1.300(2)
C8 N3 1.360(2)
C9 O1 1.233(2)
C9 N4 1.347(3)
C9 C10 1.495(2)
C10 C15 1.394(3)
C10 C11 1.396(2)
C11 C12 1.383(3)
C11 H11 0.9500
C12 C13 1.386(3)
C12 H12 0.9500
C13 C14 1.383(3)
C13 H13 0.9500
C14 C15 1.384(3)
C14 H14 0.9500
C15 H15 0.9500
C16 N5 1.456(3)
C16 H16A 0.9800
C16 H16C 0.9800
C16 H16B 0.9800
C17 N5 1.456(3)
C17 H17A 0.9800
C17 H17B 0.9800
C17 H17C 0.9800
C18 O2 1.234(2)
C18 N5 1.330(3)
C18 H18 0.9500
N1 H1 0.8800
N3 N4 1.390(2)
N3 H3N 0.8800
N4 H4N 0.8800

loop_
_geom_hbond_atom_site_label_D
_geom_hbond_atom_site_label_H
_geom_hbond_atom_site_label_A
_geom_hbond_site_symmetry_A
_geom_hbond_distance_DH
_geom_hbond_distance_HA
_geom_hbond_distance_DA
_geom_hbond_angle_DHA
N3 H3N O2 1_556 0.88 2.14 2.906(2) 146
N4 H4N O2 3_655 0.88 2.04 2.906(2) 166
N1 H1 O1 3_756 0.88 2.01 2.8331(19) 154
